data_8106075
loop_
_publ_author_name
'Xi-Shi, Tai'
'Peng-Fei, Li'
'Qing-Yun, Liu'

_publ_section_title
;
 The crystal structure of
 (E)-2-((2-(o-tolylcarbamothioyl)hydrazono)methyl)benzoic acid,
 C16H15N3O2S
;
_journal_issue 1
_journal_name_full 'Zeitschrift f\"ur Kristallographie - New Crystal Structures'
_journal_page_first 137
_journal_page_last 138
_journal_paper_doi 10.1515/ncrs-2017-0221
_journal_volume 233
_journal_year 2018
_chemical_formula_sum 'C16 H15 Cl0 N3 O2 S'
_chemical_formula_weight 313.38
_space_group_crystal_system triclinic
_space_group_IT_number 2
_space_group_name_Hall '-P 1'
_space_group_name_H-M_alt 'P -1'
_atom_sites_solution_hydrogens mixed
_cell_angle_alpha 98.75(3)
_cell_angle_beta 106.34(3)
_cell_angle_gamma 91.18(3)
_cell_formula_units_Z 2
_cell_length_a 7.6394(15)
_cell_length_b 9.2445(18)
_cell_length_c 11.428(2)
_cell_measurement_reflns_used 3461
_cell_measurement_temperature 293(2)
_cell_measurement_theta_max 25.6345
_cell_measurement_theta_min 2.4532
_cell_volume 763.7(3)
_computing_molecular_graphics DIAMOND
_computing_publication_material 'Olex2 (Dolomanov et al., 2009)'
_computing_structure_refinement 'SHELXL-2014/7 (Sheldrick, 2014)'
_diffrn_ambient_temperature 293(2)
_diffrn_measured_fraction_theta_full 0.998
_diffrn_measured_fraction_theta_max 0.991
_diffrn_measurement_device_type bruker-CCD
_diffrn_radiation_type MoK\a
_diffrn_radiation_wavelength 0.71073
_diffrn_reflns_av_R_equivalents 0.0289
_diffrn_reflns_av_unetI/netI 0.0367
_diffrn_reflns_Laue_measured_fraction_full 0.998
_diffrn_reflns_Laue_measured_fraction_max 0.991
_diffrn_reflns_limit_h_max 9
_diffrn_reflns_limit_h_min -9
_diffrn_reflns_limit_k_max 11
_diffrn_reflns_limit_k_min -11
_diffrn_reflns_limit_l_max 14
_diffrn_reflns_limit_l_min -14
_diffrn_reflns_number 7428
_diffrn_reflns_point_group_measured_fraction_full 0.998
_diffrn_reflns_point_group_measured_fraction_max 0.991
_diffrn_reflns_theta_full 25.242
_diffrn_reflns_theta_max 27.484
_diffrn_reflns_theta_min 3.150
_exptl_absorpt_coefficient_mu 0.222
_exptl_crystal_colour yellow
_exptl_crystal_density_diffrn 1.363
_exptl_crystal_description block
_exptl_crystal_F_000 328
_exptl_crystal_size_max 0.190
_exptl_crystal_size_mid 0.180
_exptl_crystal_size_min 0.170
_refine_diff_density_max 0.541
_refine_diff_density_min -0.274
_refine_diff_density_rms 0.088
_refine_ls_extinction_coef .
_refine_ls_extinction_method none
_refine_ls_goodness_of_fit_ref 1.014
_refine_ls_hydrogen_treatment constr
_refine_ls_matrix_type full
_refine_ls_number_parameters 200
_refine_ls_number_reflns 3461
_refine_ls_number_restraints 0
_refine_ls_restrained_S_all 1.014
_refine_ls_R_factor_all 0.0573
_refine_ls_R_factor_gt 0.0548
_refine_ls_shift/su_max 0.004
_refine_ls_shift/su_mean 0.000
_refine_ls_structure_factor_coef Fsqd
_refine_ls_weighting_details 'w=1/[\s^2^(Fo^2^)+(0.0993P)^2^+0.1492P] where P=(Fo^2^+2Fc^2^)/3'
_refine_ls_weighting_scheme calc
_refine_ls_wR_factor_gt 0.1384
_refine_ls_wR_factor_ref 0.1411
_reflns_Friedel_coverage 0.000
_reflns_Friedel_fraction_full .
_reflns_Friedel_fraction_max .
_reflns_number_gt 3139
_reflns_number_total 3461
_reflns_threshold_expression 'I > 2\s(I)'
_cod_data_source_file suppl_ncrs-2017-0221_suppl.cif
_cod_data_source_block ww
_cod_database_code 8106075
_shelx_space_group_comment
;
The symmetry employed for this shelxl refinement is uniquely defined
by the following loop, which should always be used as a source of
symmetry information in preference to the above space-group names.
They are only intended as comments.
;
_shelx_estimated_absorpt_t_min 0.959
_shelx_estimated_absorpt_t_max 0.963

loop_
_space_group_symop_operation_xyz
'x, y, z'
'-x, -y, -z'

loop_
_atom_site_label
_atom_site_type_symbol
_atom_site_fract_x
_atom_site_fract_y
_atom_site_fract_z
_atom_site_U_iso_or_equiv
_atom_site_adp_type
_atom_site_occupancy
_atom_site_site_symmetry_order
_atom_site_calc_flag
_atom_site_refinement_flags_posn
_atom_site_refinement_flags_adp
_atom_site_refinement_flags_occupancy
_atom_site_disorder_assembly
_atom_site_disorder_group
S1 S 0.48227(5) 0.73308(4) 0.15236(4) 0.04350(16) Uani 1 1 d . . . . .
O1 O 1.18235(17) 0.35086(12) 0.03524(13) 0.0519(3) Uani 1 1 d . . . . .
O2 O 1.37644(17) 0.17585(15) 0.05773(13) 0.0582(4) Uani 1 1 d . . . . .
H2 H 1.4095 0.2088 0.0041 0.087 Uiso 1 1 d R U . . .
N1 N 0.69310(17) 0.51243(14) 0.14418(11) 0.0372(3) Uani 1 1 d . . . . .
H1 H 0.7143 0.5431 0.0818 0.045 Uiso 1 1 d R U . . .
N2 N 0.77189(16) 0.38893(13) 0.18398(11) 0.0340(3) Uani 1 1 d . . . . .
N3 N 0.55869(18) 0.53450(14) 0.30140(11) 0.0384(3) Uani 1 1 d . . . . .
H3 H 0.6132 0.4581 0.3229 0.046 Uiso 1 1 d R U . . .
C1 C 0.7095(3) 0.7827(3) 0.4965(2) 0.0654(5) Uani 1 1 d . . . . .
H1A H 0.7920 0.7159 0.5358 0.098 Uiso 1 1 calc R U . . .
H1B H 0.7248 0.8749 0.5510 0.098 Uiso 1 1 calc R U . . .
H1C H 0.7353 0.7975 0.4215 0.098 Uiso 1 1 calc R U . . .
C2 C 0.5154(2) 0.71973(18) 0.46684(14) 0.0425(3) Uani 1 1 d . . . . .
C3 C 0.3989(3) 0.7791(2) 0.53331(16) 0.0532(4) Uani 1 1 d . . . . .
H3A H 0.4424 0.8578 0.5972 0.064 Uiso 1 1 calc R U . . .
C4 C 0.2198(3) 0.7232(2) 0.50625(16) 0.0557(5) Uani 1 1 d . . . . .
H4 H 0.1445 0.7647 0.5517 0.067 Uiso 1 1 calc R U . . .
C5 C 0.1535(2) 0.6077(2) 0.41326(17) 0.0550(4) Uani 1 1 d . . . . .
H5 H 0.0333 0.5701 0.3953 0.066 Uiso 1 1 calc R U . . .
C6 C 0.2664(2) 0.54647(19) 0.34554(15) 0.0463(4) Uani 1 1 d . . . . .
H6 H 0.2218 0.4677 0.2819 0.056 Uiso 1 1 calc R U . . .
C7 C 0.4450(2) 0.60240(15) 0.37252(13) 0.0357(3) Uani 1 1 d . . . . .
C8 C 0.87311(18) 0.32873(15) 0.12093(13) 0.0332(3) Uani 1 1 d . . . . .
H8 H 0.8941 0.3706 0.0567 0.040 Uiso 1 1 calc R U . . .
C9 C 0.95591(18) 0.19169(14) 0.15207(12) 0.0307(3) Uani 1 1 d . . . . .
C10 C 0.8632(2) 0.09791(16) 0.20312(14) 0.0395(3) Uani 1 1 d . . . . .
H10 H 0.7520 0.1234 0.2157 0.047 Uiso 1 1 calc R U . . .
C11 C 0.9334(2) -0.03187(17) 0.23523(16) 0.0468(4) Uani 1 1 d . . . . .
H11 H 0.8701 -0.0920 0.2700 0.056 Uiso 1 1 calc R U . . .
C12 C 1.0975(3) -0.07247(17) 0.21568(16) 0.0470(4) Uani 1 1 d . . . . .
H12 H 1.1450 -0.1596 0.2374 0.056 Uiso 1 1 calc R U . . .
C13 C 1.1900(2) 0.01715(16) 0.16386(14) 0.0401(3) Uani 1 1 d . . . . .
H13 H 1.3004 -0.0104 0.1510 0.048 Uiso 1 1 calc R U . . .
C14 C 1.12161(18) 0.14855(14) 0.13020(12) 0.0312(3) Uani 1 1 d . . . . .
C15 C 1.22646(19) 0.23649(15) 0.06986(13) 0.0342(3) Uani 1 1 d . . . . .
C16 C 0.58289(18) 0.58518(15) 0.20315(13) 0.0327(3) Uani 1 1 d . . . . .

loop_
_atom_site_aniso_label
_atom_site_aniso_U_11
_atom_site_aniso_U_22
_atom_site_aniso_U_33
_atom_site_aniso_U_23
_atom_site_aniso_U_13
_atom_site_aniso_U_12
S1 0.0478(3) 0.0460(2) 0.0511(3) 0.02124(18) 0.02893(19) 0.02629(17)
O1 0.0577(7) 0.0418(6) 0.0775(8) 0.0250(6) 0.0445(6) 0.0201(5)
O2 0.0490(7) 0.0705(8) 0.0803(9) 0.0404(7) 0.0425(6) 0.0310(6)
N1 0.0408(6) 0.0399(6) 0.0421(6) 0.0162(5) 0.0235(5) 0.0204(5)
N2 0.0341(6) 0.0348(6) 0.0374(6) 0.0091(5) 0.0147(5) 0.0122(4)
N3 0.0437(6) 0.0402(6) 0.0412(6) 0.0142(5) 0.0233(5) 0.0184(5)
C1 0.0513(10) 0.0790(13) 0.0613(11) -0.0072(10) 0.0195(9) -0.0113(9)
C2 0.0416(8) 0.0488(8) 0.0400(7) 0.0072(6) 0.0161(6) 0.0074(6)
C3 0.0590(10) 0.0588(10) 0.0423(8) -0.0045(7) 0.0218(7) 0.0084(8)
C4 0.0514(9) 0.0778(12) 0.0466(9) 0.0073(8) 0.0286(8) 0.0205(9)
C5 0.0393(8) 0.0762(12) 0.0547(10) 0.0072(9) 0.0236(7) 0.0052(8)
C6 0.0450(8) 0.0525(9) 0.0440(8) 0.0013(7) 0.0203(7) 0.0013(7)
C7 0.0394(7) 0.0395(7) 0.0354(7) 0.0109(5) 0.0190(6) 0.0122(5)
C8 0.0308(6) 0.0363(7) 0.0365(6) 0.0091(5) 0.0142(5) 0.0103(5)
C9 0.0312(6) 0.0316(6) 0.0302(6) 0.0034(5) 0.0110(5) 0.0073(5)
C10 0.0369(7) 0.0398(7) 0.0461(8) 0.0066(6) 0.0190(6) 0.0048(6)
C11 0.0538(9) 0.0379(7) 0.0567(9) 0.0141(7) 0.0252(8) 0.0026(6)
C12 0.0582(9) 0.0345(7) 0.0556(9) 0.0155(6) 0.0229(8) 0.0140(6)
C13 0.0422(8) 0.0365(7) 0.0470(8) 0.0093(6) 0.0194(6) 0.0159(6)
C14 0.0340(6) 0.0302(6) 0.0314(6) 0.0040(5) 0.0126(5) 0.0083(5)
C15 0.0339(6) 0.0355(6) 0.0367(7) 0.0047(5) 0.0156(5) 0.0098(5)
C16 0.0297(6) 0.0358(6) 0.0362(6) 0.0069(5) 0.0141(5) 0.0090(5)

loop_
_atom_type_symbol
_atom_type_description
_atom_type_scat_dispersion_real
_atom_type_scat_dispersion_imag
_atom_type_scat_source
C C 0.0030 0.0020 'International Tables Vol C Tables 4.2.6.8 and 6.1.1.4'
H H 0.0000 0.0000 'International Tables Vol C Tables 4.2.6.8 and 6.1.1.4'
Cl Cl 0.1480 0.1590 'International Tables Vol C Tables 4.2.6.8 and 6.1.1.4'
N N 0.0060 0.0030 'International Tables Vol C Tables 4.2.6.8 and 6.1.1.4'
O O 0.0110 0.0060 'International Tables Vol C Tables 4.2.6.8 and 6.1.1.4'
S S 0.1250 0.1230 'International Tables Vol C Tables 4.2.6.8 and 6.1.1.4'

loop_
_geom_angle_atom_site_label_1
_geom_angle_atom_site_label_2
_geom_angle_atom_site_label_3
_geom_angle
_geom_angle_site_symmetry_1
_geom_angle_site_symmetry_3
C15 O2 H2 109.5 . .
C16 N1 N2 120.03(12) . .
C16 N1 H1 120.0 . .
N2 N1 H1 120.0 . .
C8 N2 N1 114.58(12) . .
C16 N3 C7 122.71(12) . .
C16 N3 H3 118.6 . .
C7 N3 H3 118.7 . .
C2 C1 H1A 109.5 . .
C2 C1 H1B 109.5 . .
H1A C1 H1B 109.5 . .
C2 C1 H1C 109.5 . .
H1A C1 H1C 109.5 . .
H1B C1 H1C 109.5 . .
C7 C2 C3 117.40(15) . .
C7 C2 C1 121.80(15) . .
C3 C2 C1 120.79(16) . .
C4 C3 C2 121.37(16) . .
C4 C3 H3A 119.3 . .
C2 C3 H3A 119.3 . .
C5 C4 C3 120.25(15) . .
C5 C4 H4 119.9 . .
C3 C4 H4 119.9 . .
C4 C5 C6 119.60(16) . .
C4 C5 H5 120.2 . .
C6 C5 H5 120.2 . .
C7 C6 C5 120.11(15) . .
C7 C6 H6 119.9 . .
C5 C6 H6 119.9 . .
C6 C7 C2 121.27(14) . .
C6 C7 N3 118.46(13) . .
C2 C7 N3 120.27(13) . .
N2 C8 C9 118.74(12) . .
N2 C8 H8 120.6 . .
C9 C8 H8 120.6 . .
C10 C9 C14 118.28(13) . .
C10 C9 C8 118.29(12) . .
C14 C9 C8 123.41(12) . .
C11 C10 C9 121.39(14) . .
C11 C10 H10 119.3 . .
C9 C10 H10 119.3 . .
C10 C11 C12 120.12(15) . .
C10 C11 H11 119.9 . .
C12 C11 H11 119.9 . .
C13 C12 C11 119.53(14) . .
C13 C12 H12 120.2 . .
C11 C12 H12 120.2 . .
C12 C13 C14 121.44(14) . .
C12 C13 H13 119.3 . .
C14 C13 H13 119.3 . .
C13 C14 C9 119.21(13) . .
C13 C14 C15 118.11(12) . .
C9 C14 C15 122.67(12) . .
O1 C15 O2 122.30(14) . .
O1 C15 C14 125.02(12) . .
O2 C15 C14 112.68(12) . .
N3 C16 N1 117.25(12) . .
N3 C16 S1 122.68(11) . .
N1 C16 S1 120.07(11) . .

loop_
_geom_bond_atom_site_label_1
_geom_bond_atom_site_label_2
_geom_bond_distance
_geom_bond_site_symmetry_2
S1 C16 1.6825(14) .
O1 C15 1.2062(18) .
O2 C15 1.3185(17) .
O2 H2 0.8200 .
N1 C16 1.3492(18) .
N1 N2 1.3801(16) .
N1 H1 0.8602 .
N2 C8 1.2791(18) .
N3 C16 1.3370(19) .
N3 C7 1.4399(17) .
N3 H3 0.8601 .
C1 C2 1.508(2) .
C1 H1A 0.9600 .
C1 H1B 0.9600 .
C1 H1C 0.9600 .
C2 C7 1.386(2) .
C2 C3 1.394(2) .
C3 C4 1.386(3) .
C3 H3A 0.9300 .
C4 C5 1.362(3) .
C4 H4 0.9300 .
C5 C6 1.388(2) .
C5 H5 0.9300 .
C6 C7 1.382(2) .
C6 H6 0.9300 .
C8 C9 1.4749(18) .
C8 H8 0.9300 .
C9 C10 1.398(2) .
C9 C14 1.4115(18) .
C10 C11 1.382(2) .
C10 H10 0.9300 .
C11 C12 1.383(2) .
C11 H11 0.9300 .
C12 C13 1.377(2) .
C12 H12 0.9300 .
C13 C14 1.3970(19) .
C13 H13 0.9300 .
C14 C15 1.494(2) .

loop_
_geom_torsion_atom_site_label_1
_geom_torsion_atom_site_label_2
_geom_torsion_atom_site_label_3
_geom_torsion_atom_site_label_4
_geom_torsion
_geom_torsion_site_symmetry_1
_geom_torsion_site_symmetry_2
_geom_torsion_site_symmetry_3
_geom_torsion_site_symmetry_4
C16 N1 N2 C8 179.76(13) . . . .
C7 C2 C3 C4 0.0(3) . . . .
C1 C2 C3 C4 179.35(19) . . . .
C2 C3 C4 C5 0.1(3) . . . .
C3 C4 C5 C6 -0.1(3) . . . .
C4 C5 C6 C7 0.1(3) . . . .
C5 C6 C7 C2 0.0(3) . . . .
C5 C6 C7 N3 179.08(15) . . . .
C3 C2 C7 C6 0.0(2) . . . .
C1 C2 C7 C6 -179.42(17) . . . .
C3 C2 C7 N3 -179.08(14) . . . .
C1 C2 C7 N3 1.5(2) . . . .
C16 N3 C7 C6 95.83(18) . . . .
C16 N3 C7 C2 -85.11(19) . . . .
N1 N2 C8 C9 -176.88(11) . . . .
N2 C8 C9 C10 29.34(18) . . . .
N2 C8 C9 C14 -152.28(13) . . . .
C14 C9 C10 C11 1.9(2) . . . .
C8 C9 C10 C11 -179.59(14) . . . .
C9 C10 C11 C12 -0.8(2) . . . .
C10 C11 C12 C13 -0.1(3) . . . .
C11 C12 C13 C14 -0.1(2) . . . .
C12 C13 C14 C9 1.3(2) . . . .
C12 C13 C14 C15 -177.57(14) . . . .
C10 C9 C14 C13 -2.14(19) . . . .
C8 C9 C14 C13 179.48(12) . . . .
C10 C9 C14 C15 176.65(12) . . . .
C8 C9 C14 C15 -1.7(2) . . . .
C13 C14 C15 O1 179.31(14) . . . .
C9 C14 C15 O1 0.5(2) . . . .
C13 C14 C15 O2 -0.79(19) . . . .
C9 C14 C15 O2 -179.59(13) . . . .
C7 N3 C16 N1 179.81(13) . . . .
C7 N3 C16 S1 -0.2(2) . . . .
N2 N1 C16 N3 1.6(2) . . . .
N2 N1 C16 S1 -178.35(10) . . . .
